data_7104940
loop_
_publ_author_name
'Kobayashi, Junji'
'Domoto, Yuya'
'Kawashima, Takayuki'

_publ_section_title
;
 Inclusion of C60 into the hexagonal columnar space formed by intra-
 and intermolecular CH...pi interactions.
;
_journal_issue 41
_journal_name_full 'Chemical communications (Cambridge, England)'
_journal_page_first 6186
_journal_page_last 6188
_journal_paper_doi 10.1039/b909881j
_journal_year 2009
_chemical_formula_sum 'C127 H52 O3'
_chemical_formula_weight 1625.69
_space_group_IT_number 173
_symmetry_cell_setting hexagonal
_symmetry_Int_Tables_number 173
_symmetry_space_group_name_Hall 'P 6c'
_symmetry_space_group_name_H-M 'P 63'
_atom_sites_solution_hydrogens geom
_atom_sites_solution_primary direct
_atom_sites_solution_secondary difmap
_audit_creation_method SHELXL-97
_cell_angle_alpha 90.00
_cell_angle_beta 90.00
_cell_angle_gamma 120.00
_cell_formula_units_Z 2
_cell_length_a 15.1037(10)
_cell_length_b 15.1037(10)
_cell_length_c 19.399(2)
_cell_measurement_reflns_used 2310
_cell_measurement_temperature 120(2)
_cell_measurement_theta_max 27.4835
_cell_measurement_theta_min 3.0402
_cell_volume 3832.4(5)
_computing_structure_refinement 'SHELXL-97 (Sheldrick, 1997)'
_computing_structure_solution 'SHELXS-97 (Sheldrick, 1990)'
_diffrn_ambient_temperature 120(2)
_diffrn_measured_fraction_theta_full 0.991
_diffrn_measured_fraction_theta_max 0.991
_diffrn_radiation_monochromator graphite
_diffrn_radiation_type MoK\a
_diffrn_radiation_wavelength 0.71070
_diffrn_reflns_av_R_equivalents 0.0307
_diffrn_reflns_av_sigmaI/netI 0.0280
_diffrn_reflns_limit_h_max 17
_diffrn_reflns_limit_h_min -17
_diffrn_reflns_limit_k_max 15
_diffrn_reflns_limit_k_min -17
_diffrn_reflns_limit_l_max 23
_diffrn_reflns_limit_l_min -23
_diffrn_reflns_number 24811
_diffrn_reflns_theta_full 24.97
_diffrn_reflns_theta_max 24.97
_diffrn_reflns_theta_min 3.11
_diffrn_source 'fine-focus sealed tube'
_exptl_absorpt_coefficient_mu 0.083
_exptl_absorpt_correction_T_max 0.9597
_exptl_absorpt_correction_T_min 0.9597
_exptl_absorpt_correction_type multi-scan
_exptl_absorpt_process_details
;
Jacobson, R. (1998) Private communication
;
_exptl_crystal_density_diffrn 1.409
_exptl_crystal_density_method 'not measured'
_exptl_crystal_F_000 1676
_exptl_crystal_size_max 0.20
_exptl_crystal_size_mid 0.20
_exptl_crystal_size_min 0.20
_refine_diff_density_max 0.428
_refine_diff_density_min -0.344
_refine_diff_density_rms 0.053
_refine_ls_abs_structure_details 'Flack H D (1983), Acta Cryst. A39, 876-881'
_refine_ls_extinction_method none
_refine_ls_goodness_of_fit_ref 1.099
_refine_ls_hydrogen_treatment constr
_refine_ls_matrix_type full
_refine_ls_number_parameters 385
_refine_ls_number_reflns 2310
_refine_ls_number_restraints 66
_refine_ls_restrained_S_all 1.083
_refine_ls_R_factor_all 0.0669
_refine_ls_R_factor_gt 0.0626
_refine_ls_shift/su_max 0.000
_refine_ls_shift/su_mean 0.000
_refine_ls_structure_factor_coef Fsqd
_refine_ls_weighting_details 'calc w=1/[\s^2^(Fo^2^)+(0.0971P)^2^+2.4940P] where P=(Fo^2^+2Fc^2^)/3'
_refine_ls_weighting_scheme calc
_refine_ls_wR_factor_gt 0.1641
_refine_ls_wR_factor_ref 0.1684
_reflns_number_gt 2102
_reflns_number_total 2310
_reflns_threshold_expression >2sigma(I)
_cod_data_source_file b909881j.txt
_cod_data_source_block antchc60
_cod_database_code 7104940

loop_
_symmetry_equiv_pos_as_xyz
'x, y, z'
'-x, -y, z+1/2'
'-y, x-y, z'
'-x+y, -x, z'
'x-y, x, z+1/2'
'y, -x+y, z+1/2'

loop_
_atom_site_label
_atom_site_type_symbol
_atom_site_fract_x
_atom_site_fract_y
_atom_site_fract_z
_atom_site_U_iso_or_equiv
_atom_site_adp_type
_atom_site_occupancy
_atom_site_symmetry_multiplicity
_atom_site_calc_flag
_atom_site_refinement_flags
_atom_site_disorder_assembly
_atom_site_disorder_group
C1 C 0.6667 0.3333 0.8704(4) 0.0199(14) Uani 1 3 d S . .
H1 H 0.6667 0.3333 0.9219 0.024 Uiso 1 3 calc SR . .
C2 C 0.5810(3) 0.2292(3) 0.8477(3) 0.0183(8) Uani 1 1 d . . .
C3 C 0.5855(3) 0.1831(3) 0.7864(3) 0.0205(8) Uani 1 1 d . . .
H2 H 0.6442 0.2180 0.7579 0.025 Uiso 1 1 calc R . .
C4 C 0.5068(3) 0.0878(3) 0.7659(3) 0.0197(8) Uani 1 1 d . . .
C5 C 0.4236(3) 0.0362(3) 0.8094(3) 0.0243(9) Uani 1 1 d . . .
H3 H 0.3704 -0.0299 0.7966 0.029 Uiso 1 1 calc R . .
C6 C 0.4157(3) 0.0780(3) 0.8712(3) 0.0226(9) Uani 1 1 d . . .
C7 C 0.4936(3) 0.1761(3) 0.8886(3) 0.0207(8) Uani 1 1 d . . .
O1 O 0.4873(2) 0.2200(2) 0.9501(3) 0.0266(7) Uani 1 1 d . . .
C8 C 0.4268(4) 0.2687(4) 0.9450(3) 0.0351(11) Uani 1 1 d . . .
H4 H 0.4575 0.3242 0.9112 0.053 Uiso 1 1 calc R . .
H5 H 0.4241 0.2966 0.9901 0.053 Uiso 1 1 calc R . .
H6 H 0.3573 0.2185 0.9304 0.053 Uiso 1 1 calc R . .
C9 C 0.3251(3) 0.0183(3) 0.9187(3) 0.0309(10) Uani 1 1 d . . .
H7 H 0.2754 0.0412 0.9121 0.046 Uiso 1 1 calc R . .
H8 H 0.3485 0.0299 0.9667 0.046 Uiso 1 1 calc R . .
H9 H 0.2929 -0.0548 0.9081 0.046 Uiso 1 1 calc R . .
C10 C 0.5107(3) 0.0403(3) 0.6992(3) 0.0215(8) Uani 1 1 d . . .
C11 C 0.5079(3) 0.0839(3) 0.6361(3) 0.0236(9) Uani 1 1 d . . .
C12 C 0.5064(3) 0.1781(3) 0.6312(3) 0.0270(9) Uani 1 1 d . . .
H10 H 0.5075 0.2129 0.6723 0.032 Uiso 1 1 calc R . .
C13 C 0.5033(3) 0.2185(3) 0.5694(3) 0.0317(10) Uani 1 1 d . . .
H11 H 0.5018 0.2805 0.5678 0.038 Uiso 1 1 calc R . .
C14 C 0.5025(4) 0.1687(4) 0.5068(3) 0.0393(12) Uani 1 1 d . . .
H12 H 0.5019 0.1982 0.4637 0.047 Uiso 1 1 calc R . .
C15 C 0.5026(4) 0.0796(4) 0.5089(3) 0.0353(11) Uani 1 1 d . . .
H13 H 0.5017 0.0469 0.4668 0.042 Uiso 1 1 calc R . .
C16 C 0.5040(3) 0.0329(3) 0.5724(3) 0.0277(9) Uani 1 1 d . . .
C17 C 0.4992(3) -0.0620(3) 0.5749(3) 0.0294(10) Uani 1 1 d . . .
H14 H 0.4946 -0.0968 0.5330 0.035 Uiso 1 1 calc R . .
C18 C 0.5012(3) -0.1063(3) 0.6370(3) 0.0275(9) Uani 1 1 d . . .
C19 C 0.4920(3) -0.2054(3) 0.6397(4) 0.0345(11) Uani 1 1 d . . .
H15 H 0.4838 -0.2419 0.5981 0.041 Uiso 1 1 calc R . .
C20 C 0.4946(3) -0.2480(3) 0.7006(4) 0.0389(12) Uani 1 1 d . . .
H16 H 0.4875 -0.3141 0.7012 0.047 Uiso 1 1 calc R . .
C21 C 0.5079(3) -0.1950(3) 0.7629(4) 0.0350(11) Uani 1 1 d . . .
H17 H 0.5113 -0.2248 0.8052 0.042 Uiso 1 1 calc R . .
C22 C 0.5158(3) -0.1004(3) 0.7628(3) 0.0290(9) Uani 1 1 d . . .
H18 H 0.5252 -0.0654 0.8052 0.035 Uiso 1 1 calc R . .
C23 C 0.5101(3) -0.0536(3) 0.7002(3) 0.0237(9) Uani 1 1 d . . .
C24 C 0.1521(4) 0.2650(4) 0.6511(5) 0.110(4) Uani 1 1 d GD . .
C25 C 0.1544(6) 0.2284(6) 0.5807(4) 0.185(10) Uani 1 1 d GD . .
C26 C 0.2206(6) 0.1823(6) 0.5819(4) 0.157(7) Uani 1 1 d GD . .
C27 C 0.2594(4) 0.1903(4) 0.6530(5) 0.111(5) Uani 1 1 d GD . .
C28 C 0.2171(4) 0.2415(4) 0.6957(4) 0.096(4) Uani 1 1 d GD . .
C29 C 0.2667(5) 0.1146(3) 0.6803(4) 0.097(4) Uani 1 1 d D . .
C30 C 0.2325(6) 0.0788(6) 0.7514(3) 0.142(7) Uani 1 1 d D . .
C31 C 0.1846(7) -0.0339(7) 0.7517(4) 0.180(10) Uani 1 1 d D . .
C32 C 0.1889(5) -0.0677(4) 0.6809(4) 0.116(5) Uani 1 1 d D . .
C33 C 0.2419(5) 0.0246(4) 0.6370(3) 0.110(5) Uani 1 1 d D . .
C34 C 0.1859(7) 0.2112(6) 0.7591(4) 0.130(5) Uani 1 1 d D . .
C35 C 0.1962(7) 0.1264(7) 0.7885(4) 0.149(7) Uani 1 1 d D . .
C36 C 0.1056(10) 0.0604(14) 0.8312(4) 0.151(8) Uani 1 1 d D . .
C37 C 0.067(2) -0.0393(17) 0.8315(5) 0.188(12) Uani 1 1 d D . .
C38 C 0.1042(8) -0.0951(11) 0.7889(6) 0.165(7) Uani 1 1 d D . .
C39 C 0.2126(8) 0.0294(10) 0.5739(4) 0.128(5) Uani 1 1 d D . .
C40 C 0.1918(10) 0.1046(7) 0.5396(5) 0.266(17) Uani 1 1 d D . .
C41 C 0.1294(9) -0.0713(12) 0.5507(7) 0.227(14) Uani 1 1 d D . .
C42 C 0.0654(15) -0.0472(11) 0.5056(5) 0.225(15) Uani 1 1 d D . .
C43 C -0.0348(15) -0.1029(11) 0.5028(6) 0.213(14) Uani 1 1 d D . .

loop_
_atom_site_aniso_label
_atom_site_aniso_U_11
_atom_site_aniso_U_22
_atom_site_aniso_U_33
_atom_site_aniso_U_23
_atom_site_aniso_U_13
_atom_site_aniso_U_12
C1 0.020(2) 0.020(2) 0.020(3) 0.000 0.000 0.0099(10)
C2 0.0171(18) 0.0167(18) 0.0228(19) 0.0018(16) -0.0014(16) 0.0097(16)
C3 0.0184(19) 0.021(2) 0.024(2) 0.0018(16) 0.0054(16) 0.0118(16)
C4 0.0188(19) 0.0168(19) 0.024(2) 0.0015(16) 0.0019(16) 0.0089(16)
C5 0.021(2) 0.022(2) 0.029(2) -0.0008(18) -0.0014(18) 0.0099(17)
C6 0.0185(19) 0.024(2) 0.027(2) 0.0037(17) 0.0008(16) 0.0116(17)
C7 0.022(2) 0.022(2) 0.0202(19) 0.0039(16) 0.0015(16) 0.0122(17)
O1 0.0275(16) 0.0332(16) 0.0196(15) -0.0027(13) 0.0016(12) 0.0155(13)
C8 0.033(2) 0.036(2) 0.039(3) -0.001(2) 0.012(2) 0.018(2)
C9 0.019(2) 0.035(2) 0.031(2) 0.004(2) 0.0052(19) 0.0072(18)
C10 0.0130(17) 0.0171(18) 0.028(2) -0.0052(18) 0.0009(17) 0.0025(15)
C11 0.0142(18) 0.0211(19) 0.030(2) -0.0040(19) 0.0018(17) 0.0051(15)
C12 0.024(2) 0.022(2) 0.031(2) -0.0042(19) -0.0008(18) 0.0078(17)
C13 0.030(2) 0.024(2) 0.035(2) 0.001(2) -0.004(2) 0.0091(18)
C14 0.037(3) 0.042(3) 0.031(3) 0.003(2) -0.001(2) 0.013(2)
C15 0.033(3) 0.036(3) 0.027(2) -0.005(2) 0.0007(19) 0.011(2)
C16 0.0177(19) 0.026(2) 0.030(2) -0.0042(19) 0.0029(18) 0.0039(16)
C17 0.022(2) 0.026(2) 0.036(2) -0.010(2) 0.0006(19) 0.0093(18)
C18 0.0127(17) 0.025(2) 0.040(2) -0.013(2) -0.0010(18) 0.0057(16)
C19 0.027(2) 0.030(2) 0.046(3) -0.014(2) 0.000(2) 0.0137(19)
C20 0.026(2) 0.025(2) 0.065(4) -0.004(2) 0.004(2) 0.0122(19)
C21 0.030(2) 0.026(2) 0.050(3) 0.002(2) -0.001(2) 0.015(2)
C22 0.022(2) 0.024(2) 0.039(2) -0.002(2) -0.0025(19) 0.0096(18)
C23 0.0117(17) 0.0180(18) 0.036(2) -0.0024(19) 0.0016(17) 0.0034(15)
C24 0.050(4) 0.027(3) 0.249(14) 0.042(6) 0.021(7) 0.015(3)
C25 0.078(7) 0.180(15) 0.226(18) 0.194(16) 0.020(9) 0.011(8)
C26 0.098(9) 0.121(10) 0.222(16) 0.057(11) 0.134(11) 0.031(8)
C27 0.032(3) 0.036(4) 0.253(15) 0.022(6) 0.033(6) 0.007(3)
C28 0.025(3) 0.024(3) 0.222(12) -0.023(5) -0.007(5) 0.001(2)
C29 0.022(3) 0.060(5) 0.202(12) -0.022(6) -0.017(5) 0.015(3)
C30 0.107(9) 0.117(9) 0.235(16) -0.106(11) -0.141(11) 0.081(8)
C31 0.097(9) 0.168(16) 0.27(2) 0.066(15) -0.094(13) 0.064(10)
C32 0.055(4) 0.062(5) 0.256(15) -0.043(7) -0.062(7) 0.048(4)
C33 0.021(3) 0.045(4) 0.272(15) -0.010(7) 0.018(6) 0.022(3)
C34 0.054(5) 0.088(8) 0.196(13) -0.102(9) -0.025(7) -0.003(5)
C35 0.143(12) 0.096(9) 0.132(11) -0.034(8) -0.109(10) 0.003(9)
C36 0.178(15) 0.27(3) 0.044(5) -0.084(11) -0.069(8) 0.141(18)
C37 0.41(4) 0.223(18) 0.057(6) -0.060(10) -0.130(14) 0.26(3)
C38 0.219(18) 0.160(14) 0.158(14) 0.024(11) -0.096(13) 0.126(15)
C39 0.077(7) 0.158(12) 0.167(14) 0.013(10) 0.060(8) 0.074(8)
C40 0.33(3) 0.228(19) 0.36(3) 0.22(2) 0.33(3) 0.23(2)
C41 0.198(18) 0.53(4) 0.089(9) -0.070(17) 0.020(11) 0.28(3)
C42 0.38(3) 0.077(8) 0.075(8) -0.028(6) 0.136(15) 0.006(12)
C43 0.31(3) 0.096(9) 0.047(6) -0.053(6) 0.036(10) -0.036(14)

loop_
_atom_type_symbol
_atom_type_description
_atom_type_scat_dispersion_real
_atom_type_scat_dispersion_imag
_atom_type_scat_source
C C 0.0033 0.0016 'International Tables Vol C Tables 4.2.6.8 and 6.1.1.4'
H H 0.0000 0.0000 'International Tables Vol C Tables 4.2.6.8 and 6.1.1.4'
O O 0.0106 0.0060 'International Tables Vol C Tables 4.2.6.8 and 6.1.1.4'

loop_
_geom_angle_atom_site_label_1
_geom_angle_atom_site_label_2
_geom_angle_atom_site_label_3
_geom_angle
_geom_angle_site_symmetry_1
_geom_angle_site_symmetry_3
_geom_angle_publ_flag
C2 C1 C2 111.9(3) 3_655 4_665 ?
C2 C1 C2 111.9(3) 3_655 . ?
C2 C1 C2 111.9(3) 4_665 . ?
C2 C1 H1 106.9 3_655 . ?
C2 C1 H1 106.9 4_665 . ?
C2 C1 H1 106.9 . . ?
C3 C2 C7 117.7(4) . . ?
C3 C2 C1 122.3(4) . . ?
C7 C2 C1 120.0(4) . . ?
C4 C3 C2 122.1(4) . . ?
C4 C3 H2 119.0 . . ?
C2 C3 H2 119.0 . . ?
C5 C4 C3 118.2(4) . . ?
C5 C4 C10 120.0(3) . . ?
C3 C4 C10 121.8(4) . . ?
C4 C5 C6 122.1(4) . . ?
C4 C5 H3 119.0 . . ?
C6 C5 H3 119.0 . . ?
C5 C6 C7 118.2(4) . . ?
C5 C6 C9 120.8(4) . . ?
C7 C6 C9 121.0(4) . . ?
O1 C7 C6 119.4(4) . . ?
O1 C7 C2 118.9(4) . . ?
C6 C7 C2 121.5(4) . . ?
C7 O1 C8 113.5(3) . . ?
O1 C8 H4 109.5 . . ?
O1 C8 H5 109.5 . . ?
H4 C8 H5 109.5 . . ?
O1 C8 H6 109.5 . . ?
H4 C8 H6 109.5 . . ?
H5 C8 H6 109.5 . . ?
C6 C9 H7 109.5 . . ?
C6 C9 H8 109.5 . . ?
H7 C9 H8 109.5 . . ?
C6 C9 H9 109.5 . . ?
H7 C9 H9 109.5 . . ?
H8 C9 H9 109.5 . . ?
C11 C10 C23 119.8(4) . . ?
C11 C10 C4 120.8(3) . . ?
C23 C10 C4 119.3(4) . . ?
C10 C11 C12 122.8(4) . . ?
C10 C11 C16 120.0(4) . . ?
C12 C11 C16 117.1(4) . . ?
C13 C12 C11 121.6(4) . . ?
C13 C12 H10 119.2 . . ?
C11 C12 H10 119.2 . . ?
C12 C13 C14 120.6(4) . . ?
C12 C13 H11 119.7 . . ?
C14 C13 H11 119.7 . . ?
C15 C14 C13 119.8(5) . . ?
C15 C14 H12 120.1 . . ?
C13 C14 H12 120.1 . . ?
C14 C15 C16 121.9(4) . . ?
C14 C15 H13 119.1 . . ?
C16 C15 H13 119.1 . . ?
C17 C16 C15 122.0(4) . . ?
C17 C16 C11 119.1(4) . . ?
C15 C16 C11 118.9(4) . . ?
C18 C17 C16 121.4(4) . . ?
C18 C17 H14 119.3 . . ?
C16 C17 H14 119.3 . . ?
C17 C18 C23 119.7(4) . . ?
C17 C18 C19 121.5(4) . . ?
C23 C18 C19 118.9(4) . . ?
C20 C19 C18 121.1(5) . . ?
C20 C19 H15 119.4 . . ?
C18 C19 H15 119.4 . . ?
C19 C20 C21 120.5(4) . . ?
C19 C20 H16 119.7 . . ?
C21 C20 H16 119.7 . . ?
C22 C21 C20 120.3(5) . . ?
C22 C21 H17 119.9 . . ?
C20 C21 H17 119.9 . . ?
C21 C22 C23 121.4(5) . . ?
C21 C22 H18 119.3 . . ?
C23 C22 H18 119.3 . . ?
C10 C23 C22 122.4(4) . . ?
C10 C23 C18 119.9(4) . . ?
C22 C23 C18 117.7(4) . . ?
C32 C24 C25 123.9(7) 3 . ?
C32 C24 C28 115.8(8) 3 . ?
C25 C24 C28 108.0 . . ?
C41 C25 C26 130.7(10) 3 . ?
C41 C25 C24 110.4(10) 3 . ?
C26 C25 C24 108.0 . . ?
C40 C26 C25 114.2(8) . . ?
C40 C26 C27 126.6(8) . . ?
C25 C26 C27 108.0 . . ?
C29 C27 C28 118.4(7) . . ?
C29 C27 C26 120.4(7) . . ?
C28 C27 C26 108.0 . . ?
C34 C28 C27 121.0(7) . . ?
C34 C28 C24 117.8(7) . . ?
C27 C28 C24 108.0 . . ?
C27 C29 C33 118.6(7) . . ?
C27 C29 C30 121.9(7) . . ?
C33 C29 C30 108.2(5) . . ?
C35 C30 C29 118.4(8) . . ?
C35 C30 C31 121.9(8) . . ?
C29 C30 C31 107.8(6) . . ?
C38 C31 C32 116.8(9) . . ?
C38 C31 C30 124.1(10) . . ?
C32 C31 C30 108.2(6) . . ?
C24 C32 C31 124.2(8) 4 . ?
C24 C32 C33 116.6(8) 4 . ?
C31 C32 C33 107.8(5) . . ?
C39 C33 C29 114.5(8) . . ?
C39 C33 C32 123.3(8) . . ?
C29 C33 C32 107.9(5) . . ?
C28 C34 C38 125.6(9) . 3 ?
C28 C34 C35 119.2(9) . . ?
C38 C34 C35 104.4(7) 3 . ?
C30 C35 C34 121.1(10) . . ?
C30 C35 C36 115.8(11) . . ?
C34 C35 C36 109.7(10) . . ?
C37 C36 C37 121.4(14) . 3 ?
C37 C36 C35 120(2) . . ?
C37 C36 C35 107.6(15) 3 . ?
C36 C37 C36 118.6(14) . 4 ?
C36 C37 C38 125(2) . . ?
C36 C37 C38 104.2(16) 4 . ?
C31 C38 C34 119.5(11) . 4 ?
C31 C38 C37 112.7(15) . . ?
C34 C38 C37 113.8(12) 4 . ?
C33 C39 C41 111.3(10) . . ?
C33 C39 C40 131.9(11) . . ?
C41 C39 C40 104.8(10) . . ?
C26 C40 C43 120.4(12) . 3 ?
C26 C40 C39 107.6(11) . . ?
C43 C40 C39 117.8(12) 3 . ?
C25 C41 C39 133.5(15) 4 . ?
C25 C41 C42 109.4(11) 4 . ?
C39 C41 C42 104.5(13) . . ?
C43 C42 C41 123.5(15) . . ?
C43 C42 C43 112.2(15) . 3 ?
C41 C42 C43 112.5(16) . 3 ?
C42 C43 C40 121.4(17) . 4 ?
C42 C43 C42 127.5(14) . 4 ?
C40 C43 C42 99.8(18) 4 4 ?

loop_
_geom_bond_atom_site_label_1
_geom_bond_atom_site_label_2
_geom_bond_distance
_geom_bond_site_symmetry_2
_geom_bond_publ_flag
C1 C2 1.519(4) 3_655 ?
C1 C2 1.519(4) 4_665 ?
C1 C2 1.519(4) . ?
C1 H1 1.0000 . ?
C2 C3 1.395(6) . ?
C2 C7 1.400(6) . ?
C3 C4 1.390(6) . ?
C3 H2 0.9500 . ?
C4 C5 1.385(6) . ?
C4 C10 1.495(6) . ?
C5 C6 1.388(6) . ?
C5 H3 0.9500 . ?
C6 C7 1.397(6) . ?
C6 C9 1.517(6) . ?
C7 O1 1.391(5) . ?
O1 C8 1.434(6) . ?
C8 H4 0.9800 . ?
C8 H5 0.9800 . ?
C8 H6 0.9800 . ?
C9 H7 0.9800 . ?
C9 H8 0.9800 . ?
C9 H9 0.9800 . ?
C10 C11 1.402(6) . ?
C10 C23 1.414(6) . ?
C11 C12 1.438(6) . ?
C11 C16 1.440(6) . ?
C12 C13 1.356(7) . ?
C12 H10 0.9500 . ?
C13 C14 1.425(7) . ?
C13 H11 0.9500 . ?
C14 C15 1.347(8) . ?
C14 H12 0.9500 . ?
C15 C16 1.426(7) . ?
C15 H13 0.9500 . ?
C16 C17 1.399(7) . ?
C17 C18 1.387(7) . ?
C17 H14 0.9500 . ?
C18 C23 1.430(6) . ?
C18 C19 1.433(6) . ?
C19 C20 1.354(8) . ?
C19 H15 0.9500 . ?
C20 C21 1.407(8) . ?
C20 H16 0.9500 . ?
C21 C22 1.372(6) . ?
C21 H17 0.9500 . ?
C22 C23 1.429(7) . ?
C22 H18 0.9500 . ?
C24 C32 1.347(10) 3 ?
C24 C25 1.48024 . ?
C24 C28 1.477879 . ?
C25 C41 1.250(18) 3 ?
C25 C26 1.47691 . ?
C26 C40 1.314(6) . ?
C26 C27 1.47973 . ?
C27 C29 1.314(5) . ?
C27 C28 1.47864 . ?
C28 C34 1.315(6) . ?
C29 C33 1.478(8) . ?
C29 C30 1.477(10) . ?
C30 C35 1.315(13) . ?
C30 C31 1.480(12) . ?
C31 C38 1.314(17) . ?
C31 C32 1.478(11) . ?
C32 C24 1.347(10) 4 ?
C32 C33 1.481(8) . ?
C33 C39 1.315(6) . ?
C34 C38 1.414(18) 3 ?
C34 C35 1.480(13) . ?
C35 C36 1.479(19) . ?
C36 C37 1.32(3) . ?
C36 C37 1.48(4) 3 ?
C37 C36 1.48(4) 4 ?
C37 C38 1.48(3) . ?
C39 C41 1.47(2) . ?
C39 C40 1.479(18) . ?
C40 C43 1.371(19) 3 ?
C41 C42 1.48(3) . ?
C42 C43 1.31(3) . ?
C42 C43 1.54(2) 3 ?

loop_
_geom_torsion_atom_site_label_1
_geom_torsion_atom_site_label_2
_geom_torsion_atom_site_label_3
_geom_torsion_atom_site_label_4
_geom_torsion
_geom_torsion_site_symmetry_1
_geom_torsion_site_symmetry_2
_geom_torsion_site_symmetry_3
_geom_torsion_site_symmetry_4
_geom_torsion_publ_flag
C2 C1 C2 C3 -32.7(6) 3_655 . . . ?
C2 C1 C2 C3 93.9(4) 4_665 . . . ?
C2 C1 C2 C7 147.4(4) 3_655 . . . ?
C2 C1 C2 C7 -86.0(6) 4_665 . . . ?
C7 C2 C3 C4 -0.1(6) . . . . ?
C1 C2 C3 C4 -179.9(4) . . . . ?
C2 C3 C4 C5 -2.6(6) . . . . ?
C2 C3 C4 C10 178.2(4) . . . . ?
C3 C4 C5 C6 1.9(6) . . . . ?
C10 C4 C5 C6 -178.9(4) . . . . ?
C4 C5 C6 C7 1.4(6) . . . . ?
C4 C5 C6 C9 -178.3(4) . . . . ?
C5 C6 C7 O1 179.6(4) . . . . ?
C9 C6 C7 O1 -0.7(6) . . . . ?
C5 C6 C7 C2 -4.2(6) . . . . ?
C9 C6 C7 C2 175.5(4) . . . . ?
C3 C2 C7 O1 179.7(3) . . . . ?
C1 C2 C7 O1 -0.4(5) . . . . ?
C3 C2 C7 C6 3.5(6) . . . . ?
C1 C2 C7 C6 -176.6(3) . . . . ?
C6 C7 O1 C8 -84.0(4) . . . . ?
C2 C7 O1 C8 99.7(4) . . . . ?
C5 C4 C10 C11 114.6(4) . . . . ?
C3 C4 C10 C11 -66.2(5) . . . . ?
C5 C4 C10 C23 -61.0(5) . . . . ?
C3 C4 C10 C23 118.2(4) . . . . ?
C23 C10 C11 C12 178.8(3) . . . . ?
C4 C10 C11 C12 3.2(6) . . . . ?
C23 C10 C11 C16 0.3(5) . . . . ?
C4 C10 C11 C16 -175.3(4) . . . . ?
C10 C11 C12 C13 -179.8(4) . . . . ?
C16 C11 C12 C13 -1.3(6) . . . . ?
C11 C12 C13 C14 -0.5(7) . . . . ?
C12 C13 C14 C15 1.4(7) . . . . ?
C13 C14 C15 C16 -0.3(7) . . . . ?
C14 C15 C16 C17 177.0(4) . . . . ?
C14 C15 C16 C11 -1.6(7) . . . . ?
C10 C11 C16 C17 2.3(6) . . . . ?
C12 C11 C16 C17 -176.3(4) . . . . ?
C10 C11 C16 C15 -179.2(4) . . . . ?
C12 C11 C16 C15 2.3(6) . . . . ?
C15 C16 C17 C18 179.6(4) . . . . ?
C11 C16 C17 C18 -1.8(6) . . . . ?
C16 C17 C18 C23 -1.1(6) . . . . ?
C16 C17 C18 C19 177.3(4) . . . . ?
C17 C18 C19 C20 179.6(4) . . . . ?
C23 C18 C19 C20 -2.0(6) . . . . ?
C18 C19 C20 C21 -0.8(7) . . . . ?
C19 C20 C21 C22 1.6(7) . . . . ?
C20 C21 C22 C23 0.5(6) . . . . ?
C11 C10 C23 C22 178.2(4) . . . . ?
C4 C10 C23 C22 -6.2(5) . . . . ?
C11 C10 C23 C18 -3.3(5) . . . . ?
C4 C10 C23 C18 172.4(3) . . . . ?
C21 C22 C23 C10 175.4(4) . . . . ?
C21 C22 C23 C18 -3.2(6) . . . . ?
C17 C18 C23 C10 3.7(5) . . . . ?
C19 C18 C23 C10 -174.7(4) . . . . ?
C17 C18 C23 C22 -177.7(4) . . . . ?
C19 C18 C23 C22 3.9(5) . . . . ?
C32 C24 C25 C41 8.1(9) 3 . . 3 ?
C28 C24 C25 C41 148.5(7) . . . 3 ?
C32 C24 C25 C26 -140.4(6) 3 . . . ?
C28 C24 C25 C26 0.0 . . . . ?
C41 C25 C26 C40 6.8(11) 3 . . . ?
C24 C25 C26 C40 146.5(7) . . . . ?
C41 C25 C26 C27 -139.7(9) 3 . . . ?
C24 C25 C26 C27 0.0 . . . . ?
C40 C26 C27 C29 -0.9(9) . . . . ?
C25 C26 C27 C29 140.3(6) . . . . ?
C40 C26 C27 C28 -141.2(8) . . . . ?
C25 C26 C27 C28 0.0 . . . . ?
C29 C27 C28 C34 -1.0(8) . . . . ?
C26 C27 C28 C34 140.2(6) . . . . ?
C29 C27 C28 C24 -141.2(5) . . . . ?
C26 C27 C28 C24 0.0 . . . . ?
C32 C24 C28 C34 2.4(7) 3 . . . ?
C25 C24 C28 C34 -141.7(6) . . . . ?
C32 C24 C28 C27 144.0(5) 3 . . . ?
C25 C24 C28 C27 0.0 . . . . ?
C28 C27 C29 C33 140.3(6) . . . . ?
C26 C27 C29 C33 4.0(8) . . . . ?
C28 C27 C29 C30 0.9(8) . . . . ?
C26 C27 C29 C30 -135.4(6) . . . . ?
C27 C29 C30 C35 -1.7(10) . . . . ?
C33 C29 C30 C35 -144.7(7) . . . . ?
C27 C29 C30 C31 141.9(6) . . . . ?
C33 C29 C30 C31 -1.1(8) . . . . ?
C35 C30 C31 C38 -1.0(13) . . . . ?
C29 C30 C31 C38 -143.0(9) . . . . ?
C35 C30 C31 C32 141.9(8) . . . . ?
C29 C30 C31 C32 -0.2(9) . . . . ?
C38 C31 C32 C24 5.4(13) . . . 4 ?
C30 C31 C32 C24 -140.6(7) . . . 4 ?
C38 C31 C32 C33 147.3(8) . . . . ?
C30 C31 C32 C33 1.4(9) . . . . ?
C27 C29 C33 C39 -1.0(9) . . . . ?
C30 C29 C33 C39 143.4(7) . . . . ?
C27 C29 C33 C32 -142.5(6) . . . . ?
C30 C29 C33 C32 2.0(7) . . . . ?
C24 C32 C33 C39 5.9(10) 4 . . . ?
C31 C32 C33 C39 -139.3(8) . . . . ?
C24 C32 C33 C29 143.2(5) 4 . . . ?
C31 C32 C33 C29 -2.0(8) . . . . ?
C27 C28 C34 C38 -136.8(9) . . . 3 ?
C24 C28 C34 C38 -0.4(11) . . . 3 ?
C27 C28 C34 C35 1.7(10) . . . . ?
C24 C28 C34 C35 138.2(7) . . . . ?
C29 C30 C35 C34 2.3(12) . . . . ?
C31 C30 C35 C34 -135.9(9) . . . . ?
C29 C30 C35 C36 139.1(8) . . . . ?
C31 C30 C35 C36 0.8(12) . . . . ?
C28 C34 C35 C30 -2.5(13) . . . . ?
C38 C34 C35 C30 143.7(8) 3 . . . ?
C28 C34 C35 C36 -141.6(9) . . . . ?
C38 C34 C35 C36 4.7(9) 3 . . . ?
C30 C35 C36 C37 1.1(17) . . . . ?
C34 C35 C36 C37 142.5(13) . . . . ?
C30 C35 C36 C37 -144.0(11) . . . 3 ?
C34 C35 C36 C37 -2.5(12) . . . 3 ?
C37 C36 C37 C36 0.9(18) 3 . . 4 ?
C35 C36 C37 C36 -139.3(13) . . . 4 ?
C37 C36 C37 C38 137.2(18) 3 . . . ?
C35 C36 C37 C38 -3(2) . . . . ?
C32 C31 C38 C34 -3.0(14) . . . 4 ?
C30 C31 C38 C34 137.0(9) . . . 4 ?
C32 C31 C38 C37 -140.7(10) . . . . ?
C30 C31 C38 C37 -0.7(14) . . . . ?
C36 C37 C38 C31 3(2) . . . . ?
C36 C37 C38 C31 144.0(11) 4 . . . ?
C36 C37 C38 C34 -137.5(16) . . . 4 ?
C36 C37 C38 C34 3.8(12) 4 . . 4 ?
C29 C33 C39 C41 -141.5(7) . . . . ?
C32 C33 C39 C41 -6.7(11) . . . . ?
C29 C33 C39 C40 -5.7(15) . . . . ?
C32 C33 C39 C40 129.1(13) . . . . ?
C25 C26 C40 C43 -4.6(12) . . . 3 ?
C27 C26 C40 C43 134.5(10) . . . 3 ?
C25 C26 C40 C39 -143.5(7) . . . . ?
C27 C26 C40 C39 -4.3(11) . . . . ?
C33 C39 C40 C26 8.2(16) . . . . ?
C41 C39 C40 C26 145.9(8) . . . . ?
C33 C39 C40 C43 -131.9(13) . . . 3 ?
C41 C39 C40 C43 5.8(11) . . . 3 ?
C33 C39 C41 C25 10.6(18) . . . 4 ?
C40 C39 C41 C25 -136.9(15) . . . 4 ?
C33 C39 C41 C42 146.6(9) . . . . ?
C40 C39 C41 C42 -1.0(11) . . . . ?
C25 C41 C42 C43 4.4(18) 4 . . . ?
C39 C41 C42 C43 -143.3(11) . . . . ?
C25 C41 C42 C43 144.3(15) 4 . . 3 ?
C39 C41 C42 C43 -3.4(14) . . . 3 ?
C41 C42 C43 C40 -3.6(18) . . . 4 ?
C43 C42 C43 C40 -143.6(11) 3 . . 4 ?
C41 C42 C43 C42 132.6(13) . . . 4 ?
C43 C42 C43 C42 -7(2) 3 . . 4 ?
